data_4310202
loop_
_publ_author_name
'Hiromi Araki'
'Kiyoshi Tsuge'
'Yoichi Sasaki'
'Shoji Ishizaka'
'Noboru Kitamura'

_publ_section_title
;
Luminescence Ranging from Red to Blue: A Series of Copper(I)-Halide
Complexes Having Rhombic {Cu2(\m-X)2} (X = Br and I) Units
with N-Heteroaromatic Ligands
;
_journal_name_full 'Inorganic Chemistry'
_journal_page_first 9667
_journal_page_last 9675
_journal_paper_doi 10.1021/ic0510359
_journal_volume 44
_journal_year 2005
_chemical_formula_sum 'C44 H40 Cu2 I2 N4 P2'
_chemical_formula_weight 1067.68
_space_group_IT_number 14
_symmetry_cell_setting monoclinic
_symmetry_Int_Tables_number 14
_symmetry_space_group_name_Hall '-P 2yn'
_symmetry_space_group_name_H-M 'P 1 21/n 1'
_cell_angle_alpha 90
_cell_angle_beta 93.22(2)
_cell_angle_gamma 90
_cell_formula_units_Z 2
_cell_length_a 8.968(6)
_cell_length_b 18.15(5)
_cell_length_c 13.162(8)
_cell_measurement_reflns_used 100
_cell_measurement_temperature 153.1
_cell_measurement_theta_max 29.1
_cell_measurement_theta_min 1.9
_cell_volume 2139(6)
_computing_cell_refinement CRYSTALCLEAR
_computing_data_collection CRYSTALCLEAR
_computing_data_reduction 'teXsan Ver. 1.11'
_computing_publication_material 'teXsan Ver. 1.11'
_computing_structure_refinement 'teXsan Ver. 1.10'
_computing_structure_solution SHELXS97
_diffrn_ambient_temperature 153.1500
_diffrn_detector_area_resol_mean 14.7059
_diffrn_measured_fraction_theta_full 81.9000
_diffrn_measured_fraction_theta_max 29.1292
_diffrn_measurement_details
;
scan:
    Number of images: 360
               Slice: -70.0000 - 110.0000
         Image width: 0.5000
            Exp time: 60.0000
       Rotation axis: Omega
               Omega: 0.0000
                 Chi: 45.0000
                 Phi: 0.0000
                 XTD: 50.4979
              2theta: 20.2976
scan:
    Number of images: 160
               Slice: -20.0000 - 60.0000
         Image width: 0.5000
            Exp time: 60.0000
       Rotation axis: Omega
               Omega: 0.0000
                 Chi: 45.0000
                 Phi: 90.0000
                 XTD: 50.4979
              2theta: 20.2976
;
_diffrn_measurement_device
;
Mercury CCD (2x2 bin mode)
;
_diffrn_measurement_device_details
;
AFC8: Eulerian 3-circle
;
_diffrn_measurement_method dtintegrate.ref
_diffrn_orient_matrix_type d*Trek
_diffrn_orient_matrix_UB_11 -0.0353
_diffrn_orient_matrix_UB_12 -0.0360
_diffrn_orient_matrix_UB_13 0.0997
_diffrn_orient_matrix_UB_21 -0.0043
_diffrn_orient_matrix_UB_22 -0.0511
_diffrn_orient_matrix_UB_23 -0.0200
_diffrn_orient_matrix_UB_31 0.0705
_diffrn_orient_matrix_UB_32 -0.0154
_diffrn_orient_matrix_UB_33 0.0241
_diffrn_radiation_detector CCD
_diffrn_radiation_monochromator 'Graphite Monochromator'
_diffrn_radiation_source 'Sealed Tube'
_diffrn_radiation_type MoK\a
_diffrn_radiation_wavelength 0.7107
_diffrn_reflns_av_R_equivalents 0.0330
_diffrn_reflns_limit_h_max 9
_diffrn_reflns_limit_h_min -11
_diffrn_reflns_limit_k_max 20
_diffrn_reflns_limit_k_min -23
_diffrn_reflns_limit_l_max 17
_diffrn_reflns_limit_l_min -17
_diffrn_reflns_number 11356
_diffrn_reflns_reduction_process 'Lp corrections applied'
_diffrn_reflns_theta_full 29.1292
_diffrn_reflns_theta_max 29.1292
_diffrn_reflns_theta_min 1.9139
_diffrn_source_current 50.0000
_diffrn_source_power 2.5000
_diffrn_source_voltage 50.0000
_exptl_absorpt_coefficient_mu 2.548
_exptl_absorpt_correction_T_max 1.0000
_exptl_absorpt_correction_T_min 0.6388
_exptl_absorpt_correction_type multi-scan
_exptl_crystal_colour orange
_exptl_crystal_density_diffrn 1.657
_exptl_crystal_density_method 'not measured'
_exptl_crystal_description needle
_exptl_crystal_size_max 0.25
_exptl_crystal_size_mid 0.05
_exptl_crystal_size_min 0.05
_refine_diff_density_max 1.12
_refine_diff_density_min -0.64
_refine_ls_extinction_method none
_refine_ls_goodness_of_fit_ref 1.064
_refine_ls_hydrogen_treatment noref
_refine_ls_number_parameters 244
_refine_ls_number_reflns 2729
_refine_ls_R_factor_gt 0.0398
_refine_ls_shift/su_max 0.0039
_refine_ls_structure_factor_coef Fsqd
_refine_ls_weighting_details 'w = 1/[\s^2^(Fo^2^) + (0.02000(Max(Fo^2^,0) + 2Fc^2^)/3)^2^]'
_refine_ls_weighting_scheme calc
_refine_ls_wR_factor_ref 0.0729
_reflns_number_gt 2729
_reflns_number_total 4560
_reflns_threshold_expression F^2^>2.0\s(F^2^)
_cod_data_source_file ic0510359si20050926_085645_03.cif
_cod_data_source_block '_pyz_I'
_cod_depositor_comments
;
The following automatic conversions were performed:
'_exptl_absorpt_correction_type' value 'Multi-scan' changed to
'multi-scan' according to
'/home/saulius/struct/CIF-dictionaries/cif_core.dic' dictionary named
'cif_core.dic' version 2.4.1 from 2010-06-29.

Automatic conversion script
Id: cif_fix_enum 1527 2010-12-29 10:47:43Z saulius 
;
_cod_original_formula_sum 'C44 H40 Cu2 I2 N4 P2 '
_cod_database_code 4310202
_diffrn_reflns_av_sigmai/deti 0.1064

loop_
_symmetry_equiv_pos_as_xyz
x,y,z
1/2-x,1/2+y,1/2-z
-x,-y,-z
1/2+x,1/2-y,1/2+z

loop_
_atom_site_label
_atom_site_type_symbol
_atom_site_fract_x
_atom_site_fract_y
_atom_site_fract_z
_atom_site_U_iso_or_equiv
_atom_site_adp_type
_atom_site_occupancy
_atom_site_calc_flag
_atom_site_refinement_flags
_atom_site_disorder_assembly
_atom_site_disorder_group
I(1) I 0.00799(4) 0.11887(2) -0.00555(3) 0.02651(8) Uani 1.00 d . . .
Cu(1) Cu 0.13935(6) 0.00050(5) 0.08345(4) 0.0228(1) Uani 1.00 d . . .
P(1) P 0.0981(1) 0.00225(9) 0.24941(9) 0.0182(3) Uani 1.00 d . . .
N(1) N 0.3518(4) -0.0016(3) 0.0311(3) 0.027(1) Uani 1.00 d . . .
N(2) N 0.5691(6) 0.2036(3) 0.1483(4) 0.062(2) Uani 1.00 d . . .
C(1) C 0.4309(6) -0.0632(3) 0.0260(4) 0.029(2) Uani 1.00 d . . .
C(2) C 0.4237(5) 0.0626(3) 0.0056(4) 0.030(2) Uani 1.00 d . . .
C(3) C 0.1997(5) -0.0648(3) 0.3313(4) 0.022(1) Uani 1.00 d . . .
C(4) C 0.2267(6) -0.1339(3) 0.2917(4) 0.029(2) Uani 1.00 d . . .
C(5) C 0.3027(6) -0.1875(3) 0.3496(4) 0.035(2) Uani 1.00 d . . .
C(6) C 0.3571(6) -0.1707(3) 0.4479(4) 0.035(2) Uani 1.00 d . . .
C(7) C 0.3318(6) -0.1013(3) 0.4880(4) 0.031(2) Uani 1.00 d . . .
C(8) C 0.2534(5) -0.0486(3) 0.4305(4) 0.023(1) Uani 1.00 d . . .
C(9) C 0.1370(5) 0.0885(3) 0.3172(4) 0.021(1) Uani 1.00 d . . .
C(10) C 0.0458(5) 0.1171(3) 0.3890(4) 0.024(1) Uani 1.00 d . . .
C(11) C 0.0845(6) 0.1816(3) 0.4414(4) 0.029(1) Uani 1.00 d . . .
C(12) C 0.2160(6) 0.2180(3) 0.4237(4) 0.033(2) Uani 1.00 d . . .
C(13) C 0.3065(6) 0.1905(3) 0.3514(4) 0.030(2) Uani 1.00 d . . .
C(14) C 0.2668(5) 0.1277(3) 0.2983(4) 0.026(1) Uani 1.00 d . . .
C(15) C -0.0983(5) -0.0152(3) 0.2730(3) 0.021(1) Uani 1.00 d . . .
C(16) C -0.2046(5) 0.0271(3) 0.2223(4) 0.026(1) Uani 1.00 d . . .
C(17) C -0.3560(5) 0.0157(3) 0.2376(4) 0.034(2) Uani 1.00 d . . .
C(18) C -0.3980(5) -0.0389(3) 0.3031(4) 0.035(2) Uani 1.00 d . . .
C(19) C -0.2919(6) -0.0823(3) 0.3519(4) 0.036(2) Uani 1.00 d . . .
C(20) C -0.1398(5) -0.0707(3) 0.3385(4) 0.031(2) Uani 1.00 d . . .
C(21) C 0.6569(7) 0.2232(4) 0.2056(5) 0.052(2) Uani 1.00 d . . .
C(22) C 0.7665(10) 0.2488(5) 0.2810(7) 0.104(4) Uani 1.00 d . . .
H(1) H 0.3872 -0.1087 0.0442 0.0353 Uiso 1.00 calc . . .
H(2) H 0.3718 0.1080 0.0097 0.0355 Uiso 1.00 calc . . .
H(3) H 0.1926 -0.1449 0.2237 0.0352 Uiso 1.00 calc . . .
H(4) H 0.3174 -0.2352 0.3222 0.0425 Uiso 1.00 calc . . .
H(5) H 0.4114 -0.2065 0.4875 0.0417 Uiso 1.00 calc . . .
H(6) H 0.3685 -0.0900 0.5553 0.0378 Uiso 1.00 calc . . .
H(7) H 0.2362 -0.0013 0.4586 0.0276 Uiso 1.00 calc . . .
H(8) H -0.0443 0.0924 0.4026 0.0292 Uiso 1.00 calc . . .
H(9) H 0.0200 0.2007 0.4898 0.0351 Uiso 1.00 calc . . .
H(10) H 0.2435 0.2613 0.4608 0.0401 Uiso 1.00 calc . . .
H(11) H 0.3968 0.2152 0.3382 0.0356 Uiso 1.00 calc . . .
H(12) H 0.3292 0.1104 0.2475 0.0318 Uiso 1.00 calc . . .
H(13) H -0.1755 0.0643 0.1766 0.0314 Uiso 1.00 calc . . .
H(14) H -0.4297 0.0455 0.2031 0.0410 Uiso 1.00 calc . . .
H(15) H -0.5006 -0.0463 0.3143 0.0418 Uiso 1.00 calc . . .
H(16) H -0.3216 -0.1208 0.3953 0.0430 Uiso 1.00 calc . . .
H(17) H -0.0662 -0.1002 0.3736 0.0370 Uiso 1.00 calc . . .
H(18) H 0.7587 0.2213 0.3419 0.1248 Uiso 1.00 calc . . .
H(19) H 0.8635 0.2425 0.2567 0.1248 Uiso 1.00 calc . . .
H(20) H 0.7500 0.2995 0.2942 0.1248 Uiso 1.00 calc . . .

loop_
_atom_site_aniso_label
_atom_site_aniso_U_11
_atom_site_aniso_U_22
_atom_site_aniso_U_33
_atom_site_aniso_U_12
_atom_site_aniso_U_13
_atom_site_aniso_U_23
I(1) 0.0291(2) 0.0204(1) 0.0295(2) 0.0027(2) -0.0035(1) 0.0003(2)
Cu(1) 0.0226(3) 0.0250(3) 0.0210(3) 0.0028(3) 0.0039(2) -0.0005(3)
P(1) 0.0159(5) 0.0181(6) 0.0204(6) 0.0006(7) 0.0007(5) 0.0003(7)
N(1) 0.024(2) 0.036(2) 0.020(2) 0.002(3) 0.005(2) -0.006(2)
N(2) 0.071(4) 0.055(4) 0.062(4) 0.006(3) 0.012(3) 0.015(3)
C(1) 0.028(3) 0.023(3) 0.037(3) 0.001(2) 0.003(3) -0.003(3)
C(2) 0.024(3) 0.022(3) 0.042(3) 0.003(2) 0.005(3) -0.001(3)
C(3) 0.014(2) 0.030(3) 0.022(3) 0.000(2) 0.003(2) 0.000(2)
C(4) 0.033(3) 0.027(3) 0.027(3) 0.004(2) -0.011(2) 0.002(2)
C(5) 0.045(3) 0.016(3) 0.044(4) 0.005(3) -0.011(3) -0.004(3)
C(6) 0.035(3) 0.030(3) 0.039(3) 0.004(3) -0.005(3) 0.010(3)
C(7) 0.037(3) 0.038(4) 0.020(3) 0.004(3) 0.003(2) 0.005(2)
C(8) 0.024(3) 0.027(3) 0.019(3) 0.001(2) 0.008(2) -0.002(2)
C(9) 0.020(2) 0.019(3) 0.023(3) -0.003(2) -0.001(2) -0.002(2)
C(10) 0.019(2) 0.029(3) 0.026(3) -0.004(2) 0.005(2) -0.002(3)
C(11) 0.030(3) 0.027(3) 0.030(3) 0.004(2) 0.001(2) -0.004(3)
C(12) 0.046(3) 0.022(3) 0.031(3) -0.005(3) -0.001(3) -0.002(3)
C(13) 0.027(3) 0.028(3) 0.033(3) -0.010(3) -0.005(3) 0.002(3)
C(14) 0.019(2) 0.031(3) 0.029(3) 0.003(2) 0.000(2) 0.004(3)
C(15) 0.017(2) 0.029(4) 0.017(2) 0.000(2) 0.004(2) -0.003(2)
C(16) 0.023(3) 0.036(3) 0.020(3) 0.002(2) 0.007(2) 0.002(2)
C(17) 0.015(2) 0.062(5) 0.026(3) 0.007(3) 0.002(2) -0.004(3)
C(18) 0.020(3) 0.051(4) 0.034(3) -0.009(3) 0.002(2) -0.008(3)
C(19) 0.030(3) 0.038(4) 0.040(3) -0.008(3) 0.006(3) 0.007(3)
C(20) 0.026(3) 0.029(3) 0.038(3) -0.001(2) -0.001(3) 0.007(3)
C(21) 0.054(4) 0.046(4) 0.057(4) 0.019(3) 0.012(4) 0.025(3)
C(22) 0.098(7) 0.083(6) 0.126(8) 0.004(6) -0.040(6) 0.059(6)

loop_
_atom_type_symbol
_atom_type_description
_atom_type_scat_dispersion_real
_atom_type_scat_dispersion_imag
_atom_type_scat_source
C C 0.003 0.002
;International Tables for Crystallography
(1992, Vol. C, Tables 4.2.6.8 and 6.1.1.1)
;
H H 0.000 0.000
;International Tables for Crystallography
(1992, Vol. C, Table 6.1.1.2)
;
N N 0.006 0.003
;International Tables for Crystallography
(1992, Vol. C, Tables 4.2.6.8 and 6.1.1.1)
;
I I -0.474 1.812
;International Tables for Crystallography
(1992, Vol. C, Tables 4.2.6.8 and 6.1.1.1)
;
Cu Cu 0.320 1.265
;International Tables for Crystallography
(1992, Vol. C, Tables 4.2.6.8 and 6.1.1.1)
;
P P 0.102 0.094
;International Tables for Crystallography
(1992, Vol. C, Tables 4.2.6.8 and 6.1.1.1)
;

loop_
_geom_angle_atom_site_label_1
_geom_angle_atom_site_label_2
_geom_angle_atom_site_label_3
_geom_angle
_geom_angle_site_symmetry_1
_geom_angle_site_symmetry_2
_geom_angle_site_symmetry_3
_geom_angle_publ_flag
Cu(1) I(1) Cu(1) 73.62(3) . . 3_555 yes
I(1) Cu(1) I(1) 106.38(3) . . 3_555 yes
I(1) Cu(1) P(1) 108.78(5) . . . yes
I(1) Cu(1) N(1) 105.1(1) . . . yes
I(1) Cu(1) P(1) 106.09(5) 3_555 . . yes
I(1) Cu(1) N(1) 107.4(1) 3_555 . . yes
P(1) Cu(1) N(1) 122.2(1) . . . yes
Cu(1) P(1) C(3) 117.5(2) . . . yes
Cu(1) P(1) C(9) 116.9(2) . . . yes
Cu(1) P(1) C(15) 112.1(2) . . . yes
C(3) P(1) C(9) 101.9(2) . . . yes
C(3) P(1) C(15) 103.6(2) . . . yes
C(9) P(1) C(15) 103.0(2) . . . yes
Cu(1) N(1) C(1) 122.6(4) . . . yes
Cu(1) N(1) C(2) 121.2(4) . . . yes
C(1) N(1) C(2) 116.1(4) . . . yes
N(1) C(1) C(2) 121.4(5) . . 3_655 yes
N(1) C(2) C(1) 122.5(5) . . 3_655 yes
P(1) C(3) C(4) 118.1(4) . . . yes
P(1) C(3) C(8) 122.9(4) . . . yes
C(4) C(3) C(8) 119.0(5) . . . yes
C(3) C(4) C(5) 121.2(5) . . . yes
C(4) C(5) C(6) 119.5(5) . . . yes
C(5) C(6) C(7) 119.8(5) . . . yes
C(6) C(7) C(8) 120.4(5) . . . yes
C(3) C(8) C(7) 120.1(5) . . . yes
P(1) C(9) C(10) 123.5(4) . . . yes
P(1) C(9) C(14) 119.1(4) . . . yes
C(10) C(9) C(14) 117.4(5) . . . yes
C(9) C(10) C(11) 120.9(4) . . . yes
C(10) C(11) C(12) 120.6(5) . . . yes
C(11) C(12) C(13) 118.9(5) . . . yes
C(12) C(13) C(14) 120.4(5) . . . yes
C(9) C(14) C(13) 121.8(5) . . . yes
P(1) C(15) C(16) 118.0(4) . . . yes
P(1) C(15) C(20) 121.6(4) . . . yes
C(16) C(15) C(20) 120.4(4) . . . yes
C(15) C(16) C(17) 120.1(5) . . . yes
C(16) C(17) C(18) 119.8(5) . . . yes
C(17) C(18) C(19) 120.0(5) . . . yes
C(18) C(19) C(20) 120.7(5) . . . yes
C(15) C(20) C(19) 118.9(5) . . . yes
N(2) C(21) C(22) 178.5(8) . . . yes

loop_
_geom_bond_atom_site_label_1
_geom_bond_atom_site_label_2
_geom_bond_distance
_geom_bond_site_symmetry_1
_geom_bond_site_symmetry_2
_geom_bond_publ_flag
I(1) Cu(1) 2.6872(8) . . yes
I(1) Cu(1) 2.7092(9) . 3_555 yes
Cu(1) P(1) 2.236(1) . . yes
Cu(1) N(1) 2.062(4) . . yes
P(1) C(3) 1.834(5) . . yes
P(1) C(9) 1.826(5) . . yes
P(1) C(15) 1.834(4) . . yes
N(1) C(1) 1.328(7) . . yes
N(1) C(2) 1.383(7) . . yes
N(2) C(21) 1.117(8) . . yes
C(1) C(2) 1.391(6) . 3_655 yes
C(3) C(4) 1.386(7) . . yes
C(3) C(8) 1.396(6) . . yes
C(4) C(5) 1.390(7) . . yes
C(5) C(6) 1.391(8) . . yes
C(6) C(7) 1.388(8) . . yes
C(7) C(8) 1.388(7) . . yes
C(9) C(10) 1.385(6) . . yes
C(9) C(14) 1.398(6) . . yes
C(10) C(11) 1.393(7) . . yes
C(11) C(12) 1.383(7) . . yes
C(12) C(13) 1.378(7) . . yes
C(13) C(14) 1.375(7) . . yes
C(15) C(16) 1.368(7) . . yes
C(15) C(20) 1.389(7) . . yes
C(16) C(17) 1.400(6) . . yes
C(17) C(18) 1.379(8) . . yes
C(18) C(19) 1.367(8) . . yes
C(19) C(20) 1.401(7) . . yes
C(21) C(22) 1.43(1) . . yes

loop_
_geom_contact_atom_site_label_1
_geom_contact_atom_site_label_2
_geom_contact_distance
_geom_contact_site_symmetry_1
_geom_contact_site_symmetry_2
_geom_contact_publ_flag
I(1) Cu(1) 2.6872(8) . . ?
I(1) Cu(1) 2.7092(9) . 3_555 ?

loop_
_geom_torsion_atom_site_label_1
_geom_torsion_atom_site_label_2
_geom_torsion_atom_site_label_3
_geom_torsion_atom_site_label_4
_geom_torsion
_geom_torsion_site_symmetry_1
_geom_torsion_site_symmetry_2
_geom_torsion_site_symmetry_3
_geom_torsion_site_symmetry_4
_geom_torsion_publ_flag
I(1) Cu(1) I(1) Cu(1) 0.0 . . 3_555 3_555 yes
I(1) Cu(1) P(1) C(3) -170.9(2) . . . . yes
I(1) Cu(1) P(1) C(9) -49.2(2) . . . . yes
I(1) Cu(1) P(1) C(15) 69.3(2) . . . . yes
I(1) Cu(1) N(1) C(1) -154.4(4) . . . . yes
I(1) Cu(1) N(1) C(2) 30.0(4) . . . . yes
I(1) Cu(1) I(1) Cu(1) 0.0 . 3_555 3_555 . yes
I(1) Cu(1) N(1) C(1) 41.4(4) . 3_555 3_555 3_555 yes
I(1) Cu(1) N(1) C(2) -143.0(3) . 3_555 3_555 3_555 yes
Cu(1) I(1) Cu(1) I(1) 0.0 . . 3_555 3_555 yes
Cu(1) I(1) Cu(1) P(1) -115.73(5) . . 3_555 3_555 yes
Cu(1) I(1) Cu(1) N(1) 112.1(1) . . 3_555 3_555 yes
Cu(1) I(1) Cu(1) I(1) 0.0 . 3_555 3_555 . yes
Cu(1) I(1) Cu(1) P(1) 113.90(5) . 3_555 3_555 3_555 yes
Cu(1) I(1) Cu(1) N(1) -113.7(1) . 3_555 3_555 3_555 yes
Cu(1) P(1) C(3) C(4) -35.2(4) . . . . yes
Cu(1) P(1) C(3) C(8) 143.4(3) . . . . yes
Cu(1) P(1) C(9) C(10) 138.7(4) . . . . yes
Cu(1) P(1) C(9) C(14) -42.8(5) . . . . yes
Cu(1) P(1) C(15) C(16) -52.6(4) . . . . yes
Cu(1) P(1) C(15) C(20) 125.9(4) . . . . yes
Cu(1) N(1) C(1) C(2) -177.2(4) . . . 3_655 yes
Cu(1) N(1) C(2) C(1) 177.3(4) . . . 3_655 yes
P(1) Cu(1) N(1) C(1) 81.3(4) . . . . yes
P(1) Cu(1) N(1) C(2) -94.3(4) . . . . yes
P(1) C(3) C(4) C(5) -179.9(4) . . . . yes
P(1) C(3) C(8) C(7) -178.9(4) . . . . yes
P(1) C(9) C(10) C(11) 177.2(4) . . . . yes
P(1) C(9) C(14) C(13) -176.0(4) . . . . yes
P(1) C(15) C(16) C(17) 179.8(4) . . . . yes
P(1) C(15) C(20) C(19) -178.8(4) . . . . yes
N(1) Cu(1) P(1) C(3) -48.3(3) . . . . yes
N(1) Cu(1) P(1) C(9) 73.3(3) . . . . yes
N(1) Cu(1) P(1) C(15) -168.2(2) . . . . yes
C(3) P(1) C(9) C(10) -91.8(5) . . . . yes
C(3) P(1) C(9) C(14) 86.6(4) . . . . yes
C(3) P(1) C(15) C(16) 179.7(4) . . . . yes
C(3) P(1) C(15) C(20) -1.7(5) . . . . yes
C(3) C(4) C(5) C(6) -2.2(8) . . . . yes
C(3) C(8) C(7) C(6) -0.3(8) . . . . yes
C(4) C(3) P(1) C(9) -164.3(4) . . . . yes
C(4) C(3) P(1) C(15) 89.0(4) . . . . yes
C(4) C(3) C(8) C(7) -0.3(7) . . . . yes
C(4) C(5) C(6) C(7) 1.6(8) . . . . yes
C(5) C(4) C(3) C(8) 1.5(8) . . . . yes
C(5) C(6) C(7) C(8) -0.4(8) . . . . yes
C(8) C(3) P(1) C(9) 14.3(4) . . . . yes
C(8) C(3) P(1) C(15) -92.4(4) . . . . yes
C(9) P(1) C(15) C(16) 73.8(4) . . . . yes
C(9) P(1) C(15) C(20) -107.6(4) . . . . yes
C(9) C(10) C(11) C(12) -0.8(8) . . . . yes
C(9) C(14) C(13) C(12) -1.8(8) . . . . yes
C(10) C(9) P(1) C(15) 15.4(5) . . . . yes
C(10) C(9) C(14) C(13) 2.6(8) . . . . yes
C(10) C(11) C(12) C(13) 1.6(8) . . . . yes
C(11) C(10) C(9) C(14) -1.3(8) . . . . yes
C(11) C(12) C(13) C(14) -0.3(8) . . . . yes
C(14) C(9) P(1) C(15) -166.2(4) . . . . yes
C(15) C(16) C(17) C(18) -0.7(8) . . . . yes
C(15) C(20) C(19) C(18) -1.3(9) . . . . yes
C(16) C(15) C(20) C(19) -0.2(8) . . . . yes
C(16) C(17) C(18) C(19) -0.8(9) . . . . yes
C(17) C(16) C(15) C(20) 1.2(8) . . . . yes
C(17) C(18) C(19) C(20) 1.8(9) . . . . yes
C(17) C(18) C(19) C(20) 1.8(9) . . . . yes
